data_7714128
loop_
_publ_author_name
'Gitlina, Anastasiia Yu.'
'Petrovskii, Stanislav'
'Luginin, Maksim'
'Melnikov, Alexei S.'
'Rychagova, Elena A.'
'Ketkov, Sergey Yu.'
'Grachova, Elena V.'

_publ_section_title
;
 X/Y Platinum(II) complexes: some features of supramolecular assembly via
 halogen bonding
;
_journal_name_full 'Dalton Transactions'
_journal_paper_doi 10.1039/D3DT02970K
_journal_year 2023
_chemical_formula_moiety 'C22 H16 I2 N2 O2 Pt'
_chemical_formula_sum 'C22 H16 I2 N2 O2 Pt'
_chemical_formula_weight 789.26
_space_group_crystal_system monoclinic
_space_group_IT_number 14
_space_group_name_Hall '-P 2ybc'
_space_group_name_H-M_alt 'P 1 21/c 1'
_atom_sites_solution_hydrogens geom
_atom_sites_solution_primary dual
_audit_creation_date 2023-04-07
_audit_creation_method
;
Olex2 1.5
(compiled 2023.03.06 svn.rbb2c1857 for OlexSys, GUI svn.r6748)
;
_audit_update_record
;
2023-04-07 deposited with the CCDC.	2023-10-06 downloaded from the CCDC.
;
_cell_angle_alpha 90
_cell_angle_beta 106.076(3)
_cell_angle_gamma 90
_cell_formula_units_Z 4
_cell_length_a 13.6171(4)
_cell_length_b 12.2009(3)
_cell_length_c 13.7764(4)
_cell_measurement_reflns_used 8012
_cell_measurement_temperature 100(2)
_cell_measurement_theta_max 31.7670
_cell_measurement_theta_min 2.9860
_cell_volume 2199.32(11)
_computing_cell_refinement
;
CrysAlisPro, Agilent Technologies,
Version 1.171.36.32 (release 02-08-2013 CrysAlis171 .NET)
(compiled Aug  2 2013,16:46:58)
;
_computing_data_collection
;
CrysAlisPro, Agilent Technologies,
Version 1.171.36.32 (release 02-08-2013 CrysAlis171 .NET)
(compiled Aug  2 2013,16:46:58)
;
_computing_data_reduction
;
CrysAlisPro, Agilent Technologies,
Version 1.171.36.32 (release 02-08-2013 CrysAlis171 .NET)
(compiled Aug  2 2013,16:46:58)
;
_computing_molecular_graphics 'Olex2 1.5 (Dolomanov et al., 2009)'
_computing_publication_material 'Olex2 1.5 (Dolomanov et al., 2009)'
_computing_structure_refinement 'SHELXL 2014/7 (Sheldrick, 2015)'
_computing_structure_solution 'SHELXT  (Sheldrick, 2015)'
_diffrn_ambient_temperature 100(2)
_diffrn_detector_area_resol_mean 16.2096
_diffrn_measured_fraction_theta_full 0.998
_diffrn_measured_fraction_theta_max 0.998
_diffrn_measurement_details
;
#__ type_ start__ end____ width___ exp.time_
  1 omega  -65.00  -11.00   1.0000   15.5500
omega____ theta____ kappa____ phi______ frames
    -      -25.4311   19.0000  120.0000 54

#__ type_ start__ end____ width___ exp.time_
  2 omega  -94.00   46.00   1.0000   15.5500
omega____ theta____ kappa____ phi______ frames
    -      -25.4311    0.0000   30.0000 140

#__ type_ start__ end____ width___ exp.time_
  3 omega   50.00   78.00   1.0000   15.5500
omega____ theta____ kappa____ phi______ frames
    -       26.3686  178.0000  -60.0000 28

#__ type_ start__ end____ width___ exp.time_
  4 omega   62.00   97.00   1.0000   15.5500
omega____ theta____ kappa____ phi______ frames
    -       26.3686  178.0000   90.0000 35

#__ type_ start__ end____ width___ exp.time_
  5 omega  -74.00  -48.00   1.0000   15.5500
omega____ theta____ kappa____ phi______ frames
    -      -25.4311 -178.0000  150.0000 26

#__ type_ start__ end____ width___ exp.time_
  6 omega  -96.00   18.00   1.0000   15.5500
omega____ theta____ kappa____ phi______ frames
    -      -25.4311  -19.0000  -60.0000 114
;
_diffrn_measurement_device_type 'Xcalibur, Eos'
_diffrn_measurement_method '\w scans'
_diffrn_orient_matrix_UB_11 -0.0307684000
_diffrn_orient_matrix_UB_12 -0.0309901000
_diffrn_orient_matrix_UB_13 -0.0407167000
_diffrn_orient_matrix_UB_21 0.0427633000
_diffrn_orient_matrix_UB_22 -0.0077679000
_diffrn_orient_matrix_UB_23 -0.0191681000
_diffrn_orient_matrix_UB_31 0.0128072000
_diffrn_orient_matrix_UB_32 -0.0485939000
_diffrn_orient_matrix_UB_33 0.0290431000
_diffrn_radiation_monochromator graphite
_diffrn_radiation_type 'Mo K\a'
_diffrn_radiation_wavelength 0.71073
_diffrn_reflns_av_R_equivalents 0.0301
_diffrn_reflns_av_unetI/netI 0.0281
_diffrn_reflns_Laue_measured_fraction_full 0.998
_diffrn_reflns_Laue_measured_fraction_max 0.998
_diffrn_reflns_limit_h_max 15
_diffrn_reflns_limit_h_min -16
_diffrn_reflns_limit_k_max 15
_diffrn_reflns_limit_k_min -15
_diffrn_reflns_limit_l_max 16
_diffrn_reflns_limit_l_min -16
_diffrn_reflns_number 14802
_diffrn_reflns_point_group_measured_fraction_full 0.998
_diffrn_reflns_point_group_measured_fraction_max 0.998
_diffrn_reflns_theta_full 25.242
_diffrn_reflns_theta_max 25.997
_diffrn_reflns_theta_min 3.040
_diffrn_source 'Enhance (Mo) X-ray Source'
_exptl_absorpt_coefficient_mu 9.208
_exptl_absorpt_correction_T_max 1.00000
_exptl_absorpt_correction_T_min 0.29067
_exptl_absorpt_correction_type multi-scan
_exptl_absorpt_process_details
;
CrysAlisPro, Agilent Technologies,
Version 1.171.36.32 (release 02-08-2013 CrysAlis171 .NET)
(compiled Aug  2 2013,16:46:58)
Empirical absorption correction using spherical harmonics,
 implemented in SCALE3 ABSPACK scaling algorithm.
;
_exptl_crystal_colour 'clear violet'
_exptl_crystal_colour_lustre clear
_exptl_crystal_colour_primary violet
_exptl_crystal_density_diffrn 2.384
_exptl_crystal_description prism
_exptl_crystal_F_000 1448
_exptl_crystal_size_max 0.2
_exptl_crystal_size_mid 0.14
_exptl_crystal_size_min 0.06
_refine_diff_density_max 0.919
_refine_diff_density_min -0.604
_refine_diff_density_rms 0.122
_refine_ls_extinction_method none
_refine_ls_goodness_of_fit_ref 1.063
_refine_ls_hydrogen_treatment constr
_refine_ls_matrix_type full
_refine_ls_number_parameters 263
_refine_ls_number_reflns 4320
_refine_ls_number_restraints 0
_refine_ls_restrained_S_all 1.063
_refine_ls_R_factor_all 0.0232
_refine_ls_R_factor_gt 0.0198
_refine_ls_shift/su_max 0.001
_refine_ls_shift/su_mean 0.000
_refine_ls_structure_factor_coef Fsqd
_refine_ls_weighting_details 'w=1/[\s^2^(Fo^2^)+(0.0208P)^2^+0.2115P] where P=(Fo^2^+2Fc^2^)/3'
_refine_ls_weighting_scheme calc
_refine_ls_wR_factor_gt 0.0453
_refine_ls_wR_factor_ref 0.0467
_reflns_Friedel_coverage 0.000
_reflns_number_gt 3971
_reflns_number_total 4320
_reflns_threshold_expression 'I > 2\s(I)'
_cod_data_source_file d3dt02970k3.cif
_cod_data_source_block 0ver0-10285-13404_pt31
_cod_original_cell_volume 2199.30(11)
_cod_database_code 7714128
_shelx_shelxl_version_number 2014/7
_chemical_oxdiff_formula 'C22 I2 N2 O2 Pt'
_shelx_space_group_comment
;
The symmetry employed for this shelxl refinement is uniquely defined
by the following loop, which should always be used as a source of
symmetry information in preference to the above space-group names.
They are only intended as comments.
;
_olex2_refinement_description
;
1. Fixed Uiso
 At 1.2 times of:
  All C(H) groups
 At 1.5 times of:
  All C(H,H,H) groups
2.a Aromatic/amide H refined with riding coordinates:
 C11(H11), C6(H6), C5(H5), C9(H9), C2(H2), C1(H1), C8(H8), C4(H4), C3(H3),
 C10(H10), C21(H21), C7(H7), C20(H20)
2.b Idealised Me refined as rotating group:
 C12(H12A,H12B,H12C)
;
_olex2_submission_special_instructions 'No special instructions were received'

loop_
_space_group_symop_operation_xyz
'x, y, z'
'-x, y+1/2, -z+1/2'
'-x, -y, -z'
'x, -y-1/2, z-1/2'

loop_
_atom_site_label
_atom_site_type_symbol
_atom_site_fract_x
_atom_site_fract_y
_atom_site_fract_z
_atom_site_U_iso_or_equiv
_atom_site_adp_type
_atom_site_occupancy
_atom_site_site_symmetry_order
_atom_site_calc_flag
_atom_site_refinement_flags_posn
_atom_site_refinement_flags_adp
_atom_site_refinement_flags_occupancy
_atom_site_disorder_assembly
_atom_site_disorder_group
Pt1 Pt 0.76846(2) 0.58246(2) 0.13043(2) 0.01358(5) Uani 1 1 d . . . . .
I1 I 0.76551(2) 0.40413(2) 0.01110(2) 0.01794(7) Uani 1 1 d . . . . .
I2 I 0.42512(2) 0.83256(2) -0.27136(2) 0.02443(7) Uani 1 1 d . . . . .
N2 N 0.6644(2) 0.6478(2) 0.0101(2) 0.0156(7) Uani 1 1 d . . . . .
C19 C 0.7911(3) 0.7270(3) 0.1998(3) 0.0161(8) Uani 1 1 d . . . . .
O2 O 1.2313(2) 0.58021(19) 0.4698(2) 0.0254(7) Uani 1 1 d . . . . .
N1 N 0.8803(2) 0.5397(2) 0.2582(2) 0.0145(6) Uani 1 1 d . . . . .
O1 O 1.1926(2) 0.4327(2) 0.54873(19) 0.0227(6) Uani 1 1 d . . . . .
C22 C 0.5275(3) 0.7538(3) -0.1490(3) 0.0173(8) Uani 1 1 d . . . . .
C11 C 0.6310(3) 0.7617(3) -0.1366(3) 0.0181(8) Uani 1 1 d . . . . .
H11 H 0.6567 0.8044 -0.1819 0.022 Uiso 1 1 calc R U . . .
C15 C 1.0659(3) 0.5114(3) 0.4072(2) 0.0157(8) Uani 1 1 d . . . . .
C6 C 0.9189(3) 0.8295(3) 0.3278(3) 0.0175(8) Uani 1 1 d . . . . .
H6 H 0.9824 0.8309 0.3786 0.021 Uiso 1 1 calc R U . . .
C5 C 1.0306(3) 0.6136(3) 0.3755(3) 0.0160(8) Uani 1 1 d . . . . .
H5 H 1.0704 0.6764 0.4017 0.019 Uiso 1 1 calc R U . . .
C13 C 0.9086(3) 0.4354(3) 0.2975(3) 0.0150(8) Uani 1 1 d . . . . .
C9 C 0.7347(3) 0.8244(3) 0.1759(3) 0.0196(8) Uani 1 1 d . . . . .
H9 H 0.6726 0.8246 0.1232 0.024 Uiso 1 1 calc R U . . .
C17 C 0.9342(3) 0.6258(3) 0.3033(3) 0.0148(8) Uani 1 1 d . . . . .
C2 C 0.8646(3) 0.2444(3) 0.3070(3) 0.0181(8) Uani 1 1 d . . . . .
H2 H 0.8178 0.1856 0.2862 0.022 Uiso 1 1 calc R U . . .
C14 C 1.0015(3) 0.4190(3) 0.3738(3) 0.0153(8) Uani 1 1 d . . . . .
C1 C 0.8399(3) 0.3474(3) 0.2670(3) 0.0172(8) Uani 1 1 d . . . . .
H1 H 0.7760 0.3592 0.2184 0.021 Uiso 1 1 calc R U . . .
C8 C 0.7688(4) 0.9204(3) 0.2286(3) 0.0254(10) Uani 1 1 d . . . . .
H8 H 0.7285 0.9849 0.2127 0.031 Uiso 1 1 calc R U . . .
C16 C 1.1682(3) 0.5008(3) 0.4831(3) 0.0179(8) Uani 1 1 d . . . . .
C4 C 1.0246(3) 0.3101(3) 0.4116(3) 0.0184(8) Uani 1 1 d . . . . .
H4 H 1.0875 0.2965 0.4610 0.022 Uiso 1 1 calc R U . . .
C18 C 0.8834(3) 0.7324(3) 0.2764(3) 0.0152(8) Uani 1 1 d . . . . .
C3 C 0.9591(3) 0.2261(3) 0.3787(3) 0.0195(8) Uani 1 1 d . . . . .
H3 H 0.9770 0.1543 0.4041 0.023 Uiso 1 1 calc R U . . .
C10 C 0.6969(3) 0.7067(3) -0.0577(3) 0.0191(8) Uani 1 1 d . . . . .
H10 H 0.7682 0.7105 -0.0507 0.023 Uiso 1 1 calc R U . . .
C21 C 0.4925(3) 0.6913(3) -0.0802(3) 0.0232(9) Uani 1 1 d . . . . .
H21 H 0.4214 0.6840 -0.0871 0.028 Uiso 1 1 calc R U . . .
C7 C 0.8603(4) 0.9239(3) 0.3040(3) 0.0227(9) Uani 1 1 d . . . . .
H7 H 0.8829 0.9903 0.3390 0.027 Uiso 1 1 calc R U . . .
C20 C 0.5638(3) 0.6404(3) -0.0018(3) 0.0224(9) Uani 1 1 d . . . . .
H20 H 0.5403 0.5985 0.0454 0.027 Uiso 1 1 calc R U . . .
C12 C 1.3323(4) 0.5798(3) 0.5415(4) 0.0376(12) Uani 1 1 d . . . . .
H12A H 1.3714 0.6430 0.5287 0.056 Uiso 1 1 calc R U . . .
H12B H 1.3680 0.5120 0.5337 0.056 Uiso 1 1 calc R U . . .
H12C H 1.3255 0.5841 0.6104 0.056 Uiso 1 1 calc R U . . .

loop_
_atom_site_aniso_label
_atom_site_aniso_U_11
_atom_site_aniso_U_22
_atom_site_aniso_U_33
_atom_site_aniso_U_23
_atom_site_aniso_U_13
_atom_site_aniso_U_12
Pt1 0.01630(9) 0.01158(7) 0.01286(8) 0.00016(5) 0.00406(6) 0.00045(5)
I1 0.02296(15) 0.01484(11) 0.01502(12) -0.00290(9) 0.00362(10) -0.00061(10)
I2 0.01966(15) 0.02862(14) 0.02238(13) 0.00520(11) 0.00142(11) 0.00531(11)
N2 0.0174(18) 0.0144(14) 0.0143(15) -0.0003(13) 0.0031(13) 0.0001(13)
C19 0.021(2) 0.0156(16) 0.0148(17) -0.0006(15) 0.0097(15) 0.0001(16)
O2 0.0205(17) 0.0197(13) 0.0314(15) -0.0004(12) -0.0005(13) -0.0042(12)
N1 0.0208(18) 0.0108(13) 0.0125(14) 0.0004(12) 0.0056(13) -0.0011(13)
O1 0.0255(17) 0.0210(13) 0.0194(13) 0.0003(12) 0.0025(12) 0.0034(12)
C22 0.018(2) 0.0161(17) 0.0151(17) -0.0018(15) 0.0005(15) 0.0035(16)
C11 0.020(2) 0.0188(17) 0.0157(17) 0.0027(16) 0.0049(16) -0.0002(16)
C15 0.019(2) 0.0170(17) 0.0114(16) -0.0002(15) 0.0054(15) -0.0008(16)
C6 0.026(2) 0.0151(17) 0.0131(17) 0.0011(15) 0.0082(16) -0.0022(16)
C5 0.023(2) 0.0130(16) 0.0125(17) -0.0027(15) 0.0059(15) -0.0034(16)
C13 0.022(2) 0.0122(16) 0.0144(17) 0.0031(15) 0.0110(16) 0.0013(15)
C9 0.025(2) 0.0185(17) 0.0166(18) 0.0020(16) 0.0070(16) 0.0037(17)
C17 0.019(2) 0.0161(17) 0.0106(16) -0.0010(15) 0.0070(15) -0.0008(16)
C2 0.023(2) 0.0140(17) 0.0190(18) -0.0011(16) 0.0094(16) -0.0039(16)
C14 0.023(2) 0.0128(17) 0.0115(17) -0.0010(14) 0.0067(15) 0.0008(15)
C1 0.020(2) 0.0136(16) 0.0183(18) 0.0002(15) 0.0059(16) 0.0013(15)
C8 0.039(3) 0.0155(18) 0.025(2) 0.0020(17) 0.016(2) 0.0083(18)
C16 0.021(2) 0.0146(17) 0.0178(18) -0.0055(16) 0.0056(16) 0.0016(16)
C4 0.023(2) 0.0156(17) 0.0158(17) 0.0020(16) 0.0052(16) 0.0038(16)
C18 0.026(2) 0.0088(15) 0.0142(17) -0.0007(15) 0.0116(16) 0.0018(15)
C3 0.029(2) 0.0132(16) 0.0181(18) 0.0038(16) 0.0095(17) 0.0023(17)
C10 0.015(2) 0.0225(18) 0.0183(18) -0.0030(16) 0.0031(16) -0.0043(16)
C21 0.014(2) 0.029(2) 0.027(2) 0.0011(18) 0.0052(17) 0.0002(17)
C7 0.039(3) 0.0127(17) 0.0188(19) -0.0036(16) 0.0125(18) -0.0010(17)
C20 0.024(2) 0.026(2) 0.0195(19) 0.0038(17) 0.0094(17) -0.0017(18)
C12 0.025(3) 0.029(2) 0.048(3) 0.000(2) -0.008(2) -0.008(2)

loop_
_atom_type_symbol
_atom_type_description
_atom_type_scat_dispersion_real
_atom_type_scat_dispersion_imag
_atom_type_scat_source
C C 0.0033 0.0016 'International Tables Vol C Tables 4.2.6.8 and 6.1.1.4'
H H 0.0000 0.0000 'International Tables Vol C Tables 4.2.6.8 and 6.1.1.4'
I I -0.4742 1.8119 'International Tables Vol C Tables 4.2.6.8 and 6.1.1.4'
N N 0.0061 0.0033 'International Tables Vol C Tables 4.2.6.8 and 6.1.1.4'
O O 0.0106 0.0060 'International Tables Vol C Tables 4.2.6.8 and 6.1.1.4'
Pt Pt -1.7033 8.3905 'International Tables Vol C Tables 4.2.6.8 and 6.1.1.4'

loop_
_geom_angle_atom_site_label_1
_geom_angle_atom_site_label_2
_geom_angle_atom_site_label_3
_geom_angle
_geom_angle_site_symmetry_1
_geom_angle_site_symmetry_3
_geom_angle_publ_flag
N2 Pt1 I1 86.00(8) . . ?
N2 Pt1 N1 171.53(11) . . ?
C19 Pt1 I1 166.88(10) . . ?
C19 Pt1 N2 91.41(13) . . ?
C19 Pt1 N1 80.42(13) . . ?
N1 Pt1 I1 101.45(8) . . ?
C10 N2 Pt1 119.2(3) . . ?
C20 N2 Pt1 122.4(2) . . ?
C20 N2 C10 118.2(3) . . ?
C9 C19 Pt1 129.5(3) . . ?
C18 C19 Pt1 113.1(3) . . ?
C18 C19 C9 117.0(3) . . ?
C16 O2 C12 115.2(3) . . ?
C13 N1 Pt1 128.7(2) . . ?
C17 N1 Pt1 112.5(2) . . ?
C17 N1 C13 118.7(3) . . ?
C11 C22 I2 119.8(3) . . ?
C11 C22 C21 118.9(3) . . ?
C21 C22 I2 121.2(3) . . ?
C22 C11 H11 120.5 . . ?
C22 C11 C10 119.0(3) . . ?
C10 C11 H11 120.5 . . ?
C5 C15 C14 119.3(3) . . ?
C5 C15 C16 118.6(3) . . ?
C14 C15 C16 121.9(3) . . ?
C18 C6 H6 120.4 . . ?
C7 C6 H6 120.4 . . ?
C7 C6 C18 119.3(4) . . ?
C15 C5 H5 120.1 . . ?
C15 C5 C17 119.7(3) . . ?
C17 C5 H5 120.1 . . ?
N1 C13 C14 120.7(3) . . ?
N1 C13 C1 119.4(3) . . ?
C1 C13 C14 119.7(3) . . ?
C19 C9 H9 119.7 . . ?
C8 C9 C19 120.6(4) . . ?
C8 C9 H9 119.7 . . ?
N1 C17 C5 121.9(3) . . ?
N1 C17 C18 114.8(3) . . ?
C5 C17 C18 123.2(3) . . ?
C1 C2 H2 119.9 . . ?
C1 C2 C3 120.1(3) . . ?
C3 C2 H2 119.9 . . ?
C15 C14 C4 124.3(3) . . ?
C13 C14 C15 118.1(3) . . ?
C13 C14 C4 117.6(3) . . ?
C13 C1 H1 119.8 . . ?
C2 C1 C13 120.5(4) . . ?
C2 C1 H1 119.8 . . ?
C9 C8 H8 119.4 . . ?
C7 C8 C9 121.3(4) . . ?
C7 C8 H8 119.4 . . ?
O2 C16 C15 110.5(3) . . ?
O1 C16 O2 123.2(3) . . ?
O1 C16 C15 126.4(4) . . ?
C14 C4 H4 119.2 . . ?
C3 C4 C14 121.6(4) . . ?
C3 C4 H4 119.2 . . ?
C19 C18 C17 114.1(3) . . ?
C6 C18 C19 122.3(3) . . ?
C6 C18 C17 123.4(3) . . ?
C2 C3 H3 119.8 . . ?
C4 C3 C2 120.3(3) . . ?
C4 C3 H3 119.8 . . ?
N2 C10 C11 122.7(4) . . ?
N2 C10 H10 118.7 . . ?
C11 C10 H10 118.7 . . ?
C22 C21 H21 120.8 . . ?
C20 C21 C22 118.4(4) . . ?
C20 C21 H21 120.8 . . ?
C6 C7 H7 120.3 . . ?
C8 C7 C6 119.4(3) . . ?
C8 C7 H7 120.3 . . ?
N2 C20 C21 122.7(4) . . ?
N2 C20 H20 118.7 . . ?
C21 C20 H20 118.7 . . ?
O2 C12 H12A 109.5 . . ?
O2 C12 H12B 109.5 . . ?
O2 C12 H12C 109.5 . . ?
H12A C12 H12B 109.5 . . ?
H12A C12 H12C 109.5 . . ?
H12B C12 H12C 109.5 . . ?

loop_
_geom_bond_atom_site_label_1
_geom_bond_atom_site_label_2
_geom_bond_distance
_geom_bond_site_symmetry_2
_geom_bond_publ_flag
Pt1 I1 2.7205(3) . ?
Pt1 N2 2.022(3) . ?
Pt1 C19 1.988(3) . ?
Pt1 N1 2.051(3) . ?
I2 C22 2.099(4) . ?
N2 C10 1.347(5) . ?
N2 C20 1.336(5) . ?
C19 C9 1.404(5) . ?
C19 C18 1.402(5) . ?
O2 C16 1.341(4) . ?
O2 C12 1.454(5) . ?
N1 C13 1.394(4) . ?
N1 C17 1.332(5) . ?
O1 C16 1.205(4) . ?
C22 C11 1.376(5) . ?
C22 C21 1.399(5) . ?
C11 H11 0.9500 . ?
C11 C10 1.378(5) . ?
C15 C5 1.364(5) . ?
C15 C14 1.424(5) . ?
C15 C16 1.498(5) . ?
C6 H6 0.9500 . ?
C6 C18 1.396(5) . ?
C6 C7 1.387(5) . ?
C5 H5 0.9500 . ?
C5 C17 1.418(5) . ?
C13 C14 1.417(5) . ?
C13 C1 1.410(5) . ?
C9 H9 0.9500 . ?
C9 C8 1.388(5) . ?
C17 C18 1.472(5) . ?
C2 H2 0.9500 . ?
C2 C1 1.376(5) . ?
C2 C3 1.405(5) . ?
C14 C4 1.429(5) . ?
C1 H1 0.9500 . ?
C8 H8 0.9500 . ?
C8 C7 1.385(6) . ?
C4 H4 0.9500 . ?
C4 C3 1.352(5) . ?
C3 H3 0.9500 . ?
C10 H10 0.9500 . ?
C21 H21 0.9500 . ?
C21 C20 1.383(5) . ?
C7 H7 0.9500 . ?
C20 H20 0.9500 . ?
C12 H12A 0.9800 . ?
C12 H12B 0.9800 . ?
C12 H12C 0.9800 . ?

loop_
_geom_torsion_atom_site_label_1
_geom_torsion_atom_site_label_2
_geom_torsion_atom_site_label_3
_geom_torsion_atom_site_label_4
_geom_torsion
_geom_torsion_site_symmetry_1
_geom_torsion_site_symmetry_2
_geom_torsion_site_symmetry_3
_geom_torsion_site_symmetry_4
_geom_torsion_publ_flag
Pt1 N2 C10 C11 -174.2(3) . . . . ?
Pt1 N2 C20 C21 175.4(3) . . . . ?
Pt1 C19 C9 C8 -173.8(3) . . . . ?
Pt1 C19 C18 C6 173.6(3) . . . . ?
Pt1 C19 C18 C17 -11.4(4) . . . . ?
Pt1 N1 C13 C14 166.1(3) . . . . ?
Pt1 N1 C13 C1 -19.3(5) . . . . ?
Pt1 N1 C17 C5 -162.8(3) . . . . ?
Pt1 N1 C17 C18 20.3(4) . . . . ?
I2 C22 C11 C10 -178.0(3) . . . . ?
I2 C22 C21 C20 179.2(3) . . . . ?
C19 C9 C8 C7 1.9(6) . . . . ?
N1 C13 C14 C15 -1.5(5) . . . . ?
N1 C13 C14 C4 179.0(3) . . . . ?
N1 C13 C1 C2 -177.9(3) . . . . ?
N1 C17 C18 C19 -6.3(4) . . . . ?
N1 C17 C18 C6 168.6(3) . . . . ?
C22 C11 C10 N2 -2.0(5) . . . . ?
C22 C21 C20 N2 -0.6(6) . . . . ?
C11 C22 C21 C20 0.4(5) . . . . ?
C15 C5 C17 N1 -6.1(5) . . . . ?
C15 C5 C17 C18 170.5(3) . . . . ?
C15 C14 C4 C3 178.3(4) . . . . ?
C5 C15 C14 C13 8.8(5) . . . . ?
C5 C15 C14 C4 -171.6(3) . . . . ?
C5 C15 C16 O2 -33.0(4) . . . . ?
C5 C15 C16 O1 146.0(4) . . . . ?
C5 C17 C18 C19 176.9(3) . . . . ?
C5 C17 C18 C6 -8.2(5) . . . . ?
C13 N1 C17 C5 13.5(5) . . . . ?
C13 N1 C17 C18 -163.4(3) . . . . ?
C13 C14 C4 C3 -2.1(5) . . . . ?
C9 C19 C18 C6 0.2(5) . . . . ?
C9 C19 C18 C17 175.2(3) . . . . ?
C9 C8 C7 C6 -0.5(6) . . . . ?
C17 N1 C13 C14 -9.6(5) . . . . ?
C17 N1 C13 C1 165.0(3) . . . . ?
C14 C15 C5 C17 -5.4(5) . . . . ?
C14 C15 C16 O2 152.2(3) . . . . ?
C14 C15 C16 O1 -28.8(6) . . . . ?
C14 C13 C1 C2 -3.2(5) . . . . ?
C14 C4 C3 C2 -1.3(6) . . . . ?
C1 C13 C14 C15 -176.1(3) . . . . ?
C1 C13 C14 C4 4.3(5) . . . . ?
C1 C2 C3 C4 2.5(6) . . . . ?
C16 C15 C5 C17 179.7(3) . . . . ?
C16 C15 C14 C13 -176.4(3) . . . . ?
C16 C15 C14 C4 3.1(6) . . . . ?
C18 C19 C9 C8 -1.7(5) . . . . ?
C18 C6 C7 C8 -1.0(6) . . . . ?
C3 C2 C1 C13 -0.2(5) . . . . ?
C10 N2 C20 C21 -0.5(5) . . . . ?
C21 C22 C11 C10 0.8(5) . . . . ?
C7 C6 C18 C19 1.2(5) . . . . ?
C7 C6 C18 C17 -173.3(3) . . . . ?
C20 N2 C10 C11 1.8(5) . . . . ?
C12 O2 C16 O1 -0.8(5) . . . . ?
C12 O2 C16 C15 178.3(3) . . . . ?
